data_4324044
loop_
_publ_author_name
'Thomas G. Hodgkins'
'Douglas R. Powell'

_publ_contact_author
;
   Douglas R. Powell
   Department of Chemistry
   University of Wisconsin
   1101 University Ave. 
   Madison, WI  53706-1322  U.S.A.
;
_publ_contact_author_email powell@chem.wisc.edu
_publ_contact_author_fax '608 262 0381'
_publ_contact_author_phone '608 263 4694'
_publ_section_title
;
 Derivatives of the Dimethylbis(2-pyridyl)borate(1-) Ion: Synthesis and
 Structure
;
_journal_name_full 'Inorganic Chemistry'
_journal_page_first 2140
_journal_page_last 2148
_journal_paper_doi 10.1021/ic950775m
_journal_volume 35
_journal_year 1996
_chemical_formula_sum 'C24 H24 B2 N2'
_chemical_formula_weight 362.07
_chemical_name_systematic
; 
 ? 
;
_space_group_IT_number 14
_symmetry_cell_setting monoclinic
_symmetry_space_group_name_Hall '-P 2yn'
_symmetry_space_group_name_H-M 'P 1 21/n 1'
_atom_sites_solution_hydrogens geom
_atom_sites_solution_primary direct
_atom_sites_solution_secondary difmap
_audit_creation_method SHELXL
_cell_angle_alpha 90.00
_cell_angle_beta 94.653(9)
_cell_angle_gamma 90.00
_cell_formula_units_Z 4
_cell_length_a 8.0334(12)
_cell_length_b 10.9169(9)
_cell_length_c 22.981(2)
_cell_measurement_reflns_used 33
_cell_measurement_temperature 113(2)
_cell_measurement_theta_max 27.4
_cell_measurement_theta_min 10.4
_cell_volume 2008.8(4)
_computing_structure_refinement 'SHELXL-93 (Sheldrick, 1993)'
_computing_structure_solution 'SHELXS-86 (Sheldrick, 1990)'
_diffrn_ambient_temperature 113(2)
_diffrn_measurement_device 'Siemens P4'
_diffrn_measurement_method '\w scans'
_diffrn_radiation_monochromator graphite
_diffrn_radiation_source 'sealed tube'
_diffrn_radiation_type CuK\a
_diffrn_radiation_wavelength 1.54178
_diffrn_reflns_av_R_equivalents 0.0242
_diffrn_reflns_av_sigmaI/netI 0.0423
_diffrn_reflns_limit_h_max 8
_diffrn_reflns_limit_h_min 0
_diffrn_reflns_limit_k_max 11
_diffrn_reflns_limit_k_min 0
_diffrn_reflns_limit_l_max 24
_diffrn_reflns_limit_l_min -24
_diffrn_reflns_number 2930
_diffrn_reflns_theta_max 57.00
_diffrn_reflns_theta_min 3.86
_diffrn_standards_decay_% 0.0549
_diffrn_standards_interval_count 100
_diffrn_standards_number 3
_exptl_absorpt_coefficient_mu 0.518
_exptl_absorpt_correction_type none
_exptl_crystal_colour colorless
_exptl_crystal_density_diffrn 1.197
_exptl_crystal_description prism
_exptl_crystal_F_000 768
_exptl_crystal_size_max 0.30
_exptl_crystal_size_mid 0.30
_exptl_crystal_size_min 0.30
_refine_diff_density_max 0.218
_refine_diff_density_min -0.214
_refine_diff_density_rms 0.045
_refine_ls_extinction_coef 0.0048(5)
_refine_ls_extinction_expression Fc^*^=kFc[1+0.001xFc^2^\l^3^/sin(2\q)]^-1/4^
_refine_ls_extinction_method SHELXL
_refine_ls_goodness_of_fit_all 1.071
_refine_ls_goodness_of_fit_obs 1.103
_refine_ls_hydrogen_treatment riding
_refine_ls_matrix_type full
_refine_ls_number_parameters 254
_refine_ls_number_reflns 2704
_refine_ls_number_restraints 0
_refine_ls_restrained_S_all 1.071
_refine_ls_restrained_S_obs 1.103
_refine_ls_R_factor_all 0.0556
_refine_ls_R_factor_obs 0.0460
_refine_ls_shift/esd_max -0.002
_refine_ls_shift/esd_mean 0.000
_refine_ls_structure_factor_coef Fsqd
_refine_ls_weighting_details 'w=1/[\s^2^(Fo^2^)+(0.0694P)^2^+0.7903P] where P=(Fo^2^+2Fc^2^)/3'
_refine_ls_weighting_scheme calc
_refine_ls_wR_factor_all 0.1302
_refine_ls_wR_factor_obs 0.1221
_reflns_number_observed 2282
_reflns_number_total 2704
_reflns_observed_criterion >2sigma(I)
_cod_data_source_file ic950775m_3.cif
_cod_data_source_block compound_VI
_cod_depositor_comments
;
The following automatic conversions were performed:

'_refine_ls_weighting_scheme' value 'calc
w=1/[\s^2^(Fo^2^)+(0.0694P)^2^+0.7903P] where P=(Fo^2^+2Fc^2^)/3' was
changed to 'calc'. New tag '_refine_ls_weighting_details' was
created. The value of the new tag was set to
'w=1/[\s^2^(Fo^2^)+(0.0694P)^2^+0.7903P] where P=(Fo^2^+2Fc^2^)/3'.

Automatic conversion script
Id: cif_fix_values 3143 2015-03-26 13:38:13Z robertas 
;
_cod_database_code 4324044

loop_
_symmetry_equiv_pos_as_xyz
'x, y, z'
'-x+1/2, y+1/2, -z+1/2'
'-x, -y, -z'
'x-1/2, -y-1/2, z-1/2'

loop_
_atom_site_aniso_label
_atom_site_aniso_U_11
_atom_site_aniso_U_22
_atom_site_aniso_U_33
_atom_site_aniso_U_23
_atom_site_aniso_U_13
_atom_site_aniso_U_12
C1 0.0180(10) 0.0200(11) 0.0179(10) 0.0049(8) -0.0016(8) -0.0042(9)
N2 0.0226(9) 0.0163(9) 0.0153(9) 0.0009(7) 0.0006(7) -0.0011(7)
C3 0.0308(12) 0.0228(12) 0.0172(11) -0.0013(9) -0.0018(9) 0.0018(10)
C4 0.0337(12) 0.0195(11) 0.0267(12) -0.0029(9) -0.0008(10) 0.0025(10)
C5 0.0317(13) 0.0191(11) 0.0328(12) 0.0023(9) -0.0041(10) 0.0061(9)
C6 0.0302(12) 0.0223(12) 0.0229(11) 0.0028(9) -0.0074(9) 0.0010(9)
C7 0.0233(11) 0.0206(11) 0.0169(10) -0.0011(8) 0.0004(9) -0.0044(9)
N8 0.0183(9) 0.0185(9) 0.0177(9) -0.0002(7) -0.0014(7) -0.0017(7)
C9 0.0220(11) 0.0230(11) 0.0227(11) -0.0028(9) -0.0019(9) 0.0025(9)
C10 0.0243(12) 0.0273(12) 0.0305(12) -0.0041(10) 0.0032(10) 0.0028(9)
C11 0.0305(13) 0.0356(13) 0.0252(12) -0.0085(10) 0.0073(10) 0.0030(10)
C12 0.0329(13) 0.0331(13) 0.0184(11) -0.0042(9) 0.0003(9) 0.0023(10)
B13 0.0235(13) 0.0235(13) 0.0182(12) -0.0007(10) -0.0037(10) -0.0013(10)
C14 0.0311(12) 0.0326(13) 0.0206(11) 0.0015(9) -0.0035(9) -0.0011(10)
C15 0.0282(12) 0.0225(12) 0.0251(11) -0.0013(9) -0.0050(9) -0.0006(10)
B16 0.0225(13) 0.0164(12) 0.0149(11) 0.0003(9) 0.0005(10) 0.0036(10)
C17 0.0215(11) 0.0193(11) 0.0123(10) 0.0011(8) -0.0043(8) 0.0004(9)
C18 0.0261(11) 0.0210(11) 0.0224(11) 0.0009(9) -0.0001(9) -0.0003(9)
C19 0.0399(14) 0.0209(11) 0.0249(11) 0.0014(9) -0.0040(10) -0.0049(10)
C20 0.0296(12) 0.0317(13) 0.0202(11) 0.0056(9) -0.0048(9) -0.0105(10)
C21 0.0217(11) 0.0372(14) 0.0225(11) 0.0061(10) 0.0008(9) -0.0026(10)
C22 0.0245(12) 0.0238(12) 0.0200(11) 0.0014(9) -0.0009(9) 0.0011(9)
C23 0.0220(11) 0.0135(10) 0.0209(11) -0.0025(8) 0.0014(9) 0.0044(8)
C24 0.0255(12) 0.0173(11) 0.0217(11) -0.0011(9) -0.0004(9) 0.0032(9)
C25 0.0375(13) 0.0234(12) 0.0195(11) -0.0003(9) -0.0064(10) 0.0080(10)
C26 0.0344(13) 0.0267(12) 0.0288(12) -0.0052(10) -0.0113(10) 0.0053(10)
C27 0.0314(13) 0.0199(12) 0.0387(13) -0.0055(10) -0.0068(10) -0.0028(10)
C28 0.0296(12) 0.0179(11) 0.0276(12) 0.0013(9) -0.0030(10) -0.0003(9)

loop_
_atom_site_label
_atom_site_type_symbol
_atom_site_fract_x
_atom_site_fract_y
_atom_site_fract_z
_atom_site_U_iso_or_equiv
_atom_site_thermal_displace_type
_atom_site_occupancy
_atom_site_calc_flag
_atom_site_refinement_flags
_atom_site_disorder_group
C1 C 0.2089(2) 0.5801(2) 0.43329(8) 0.0188(5) Uani 1 d . .
N2 N 0.1371(2) 0.59951(14) 0.37810(7) 0.0181(4) Uani 1 d . .
C3 C 0.1558(3) 0.5172(2) 0.33488(9) 0.0238(5) Uani 1 d . .
H3 H 0.1033(3) 0.5332(2) 0.29712(9) 0.029 Uiso 1 calc R .
C4 C 0.2468(3) 0.4126(2) 0.34336(9) 0.0268(5) Uani 1 d . .
H4 H 0.2571(3) 0.3565(2) 0.31229(9) 0.032 Uiso 1 calc R .
C5 C 0.3241(3) 0.3901(2) 0.39846(10) 0.0282(5) Uani 1 d . .
H5 H 0.3906(3) 0.3190(2) 0.40581(10) 0.034 Uiso 1 calc R .
C6 C 0.3024(3) 0.4729(2) 0.44212(9) 0.0257(5) Uani 1 d . .
H6 H 0.3532(3) 0.4565(2) 0.48009(9) 0.031 Uiso 1 calc R .
C7 C 0.0188(3) 0.7559(2) 0.47118(8) 0.0203(5) Uani 1 d . .
N8 N -0.0474(2) 0.77254(14) 0.41495(7) 0.0183(4) Uani 1 d . .
C9 C -0.1853(2) 0.8429(2) 0.40314(9) 0.0228(5) Uani 1 d . .
H9 H -0.2280(2) 0.8523(2) 0.36363(9) 0.027 Uiso 1 calc R .
C10 C -0.2651(3) 0.9007(2) 0.44551(9) 0.0273(5) Uani 1 d . .
H10 H -0.3615(3) 0.9493(2) 0.43583(9) 0.033 Uiso 1 calc R .
C11 C -0.2021(3) 0.8868(2) 0.50293(10) 0.0302(6) Uani 1 d . .
H11 H -0.2536(3) 0.9266(2) 0.53353(10) 0.036 Uiso 1 calc R .
C12 C -0.0640(3) 0.8145(2) 0.51493(9) 0.0283(5) Uani 1 d . .
H12 H -0.0226(3) 0.8036(2) 0.55450(9) 0.034 Uiso 1 calc R .
B13 B 0.1869(3) 0.6767(2) 0.48549(10) 0.0220(6) Uani 1 d . .
C14 C 0.1799(3) 0.6017(2) 0.54703(9) 0.0284(5) Uani 1 d . .
H14A H 0.2830(3) 0.5544(2) 0.55482(9) 0.040 Uiso 1 calc R .
H14B H 0.0840(3) 0.5459(2) 0.54415(9) 0.040 Uiso 1 calc R .
H14C H 0.1686(3) 0.6599(2) 0.57893(9) 0.040 Uiso 1 calc R .
C15 C 0.3478(3) 0.7708(2) 0.49096(9) 0.0257(5) Uani 1 d . .
H15A H 0.4508(3) 0.7239(2) 0.49965(9) 0.036 Uiso 1 calc R .
H15B H 0.3345(3) 0.8297(2) 0.52245(9) 0.036 Uiso 1 calc R .
H15C H 0.3538(3) 0.8149(2) 0.45404(9) 0.036 Uiso 1 calc R .
B16 B 0.0471(3) 0.7262(2) 0.36049(9) 0.0180(5) Uani 1 d . .
C17 C 0.1883(2) 0.8256(2) 0.34721(8) 0.0180(5) Uani 1 d . .
C18 C 0.1663(3) 0.9510(2) 0.35674(9) 0.0233(5) Uani 1 d . .
H18 H 0.0680(3) 0.9778(2) 0.37327(9) 0.028 Uiso 1 calc R .
C19 C 0.2829(3) 1.0373(2) 0.34292(9) 0.0289(5) Uani 1 d . .
H19 H 0.2637(3) 1.1216(2) 0.35021(9) 0.035 Uiso 1 calc R .
C20 C 0.4277(3) 1.0015(2) 0.31845(9) 0.0275(5) Uani 1 d . .
H20 H 0.5088(3) 1.0604(2) 0.30939(9) 0.033 Uiso 1 calc R .
C21 C 0.4515(3) 0.8784(2) 0.30756(9) 0.0272(5) Uani 1 d . .
H21 H 0.5488(3) 0.8524(2) 0.29018(9) 0.033 Uiso 1 calc R .
C22 C 0.3338(3) 0.7926(2) 0.32187(9) 0.0229(5) Uani 1 d . .
H22 H 0.3531(3) 0.7085(2) 0.31414(9) 0.027 Uiso 1 calc R .
C23 C -0.0891(2) 0.7060(2) 0.30496(8) 0.0188(5) Uani 1 d . .
C24 C -0.0856(3) 0.7766(2) 0.25444(9) 0.0216(5) Uani 1 d . .
H24 H 0.0006(3) 0.8356(2) 0.25223(9) 0.026 Uiso 1 calc R .
C25 C -0.2037(3) 0.7637(2) 0.20731(9) 0.0273(5) Uani 1 d . .
H25 H -0.1977(3) 0.8135(2) 0.17367(9) 0.033 Uiso 1 calc R .
C26 C -0.3299(3) 0.6785(2) 0.20931(10) 0.0307(6) Uani 1 d . .
H26 H -0.4111(3) 0.6692(2) 0.17720(10) 0.037 Uiso 1 calc R .
C27 C -0.3368(3) 0.6064(2) 0.25878(10) 0.0305(6) Uani 1 d . .
H27 H -0.4229(3) 0.5472(2) 0.26048(10) 0.037 Uiso 1 calc R .
C28 C -0.2186(3) 0.6203(2) 0.30577(9) 0.0253(5) Uani 1 d . .
H28 H -0.2256(3) 0.5704(2) 0.33935(9) 0.030 Uiso 1 calc R .

loop_
_atom_type_symbol
_atom_type_description
_atom_type_scat_dispersion_real
_atom_type_scat_dispersion_imag
_atom_type_scat_source
C C 0.0181 0.0091 'International Tables Vol C Tables 4.2.6.8 and 6.1.1.4'
H H 0.0000 0.0000 'International Tables Vol C Tables 4.2.6.8 and 6.1.1.4'
B B 0.0090 0.0039 'International Tables Vol C Tables 4.2.6.8 and 6.1.1.4'
N N 0.0311 0.0180 'International Tables Vol C Tables 4.2.6.8 and 6.1.1.4'

loop_
_geom_angle_atom_site_label_1
_geom_angle_atom_site_label_2
_geom_angle_atom_site_label_3
_geom_angle
_geom_angle_site_symmetry_1
_geom_angle_site_symmetry_3
_geom_angle_publ_flag
N2 C1 C6 116.5(2) . . ?
N2 C1 B13 121.6(2) . . ?
C6 C1 B13 121.9(2) . . ?
C3 N2 C1 120.9(2) . . ?
C3 N2 B16 117.6(2) . . ?
C1 N2 B16 121.2(2) . . ?
N2 C3 C4 122.7(2) . . ?
C3 C4 C5 118.4(2) . . ?
C6 C5 C4 118.5(2) . . ?
C5 C6 C1 123.0(2) . . ?
N8 C7 C12 116.4(2) . . ?
N8 C7 B13 121.2(2) . . ?
C12 C7 B13 122.3(2) . . ?
C9 N8 C7 120.8(2) . . ?
C9 N8 B16 117.0(2) . . ?
C7 N8 B16 121.6(2) . . ?
N8 C9 C10 122.9(2) . . ?
C9 C10 C11 118.3(2) . . ?
C12 C11 C10 118.9(2) . . ?
C11 C12 C7 122.7(2) . . ?
C7 B13 C1 109.8(2) . . ?
C7 B13 C14 110.9(2) . . ?
C1 B13 C14 109.2(2) . . ?
C7 B13 C15 108.6(2) . . ?
C1 B13 C15 109.3(2) . . ?
C14 B13 C15 109.1(2) . . ?
N8 B16 N2 108.04(15) . . ?
N8 B16 C17 108.7(2) . . ?
N2 B16 C17 108.6(2) . . ?
N8 B16 C23 109.0(2) . . ?
N2 B16 C23 110.1(2) . . ?
C17 B16 C23 112.4(2) . . ?
C22 C17 C18 116.0(2) . . ?
C22 C17 B16 122.0(2) . . ?
C18 C17 B16 121.8(2) . . ?
C19 C18 C17 122.2(2) . . ?
C18 C19 C20 120.4(2) . . ?
C21 C20 C19 118.6(2) . . ?
C20 C21 C22 120.4(2) . . ?
C21 C22 C17 122.3(2) . . ?
C24 C23 C28 116.4(2) . . ?
C24 C23 B16 121.3(2) . . ?
C28 C23 B16 122.2(2) . . ?
C25 C24 C23 122.3(2) . . ?
C26 C25 C24 120.0(2) . . ?
C25 C26 C27 119.2(2) . . ?
C26 C27 C28 120.4(2) . . ?
C27 C28 C23 121.6(2) . . ?

loop_
_geom_bond_atom_site_label_1
_geom_bond_atom_site_label_2
_geom_bond_distance
_geom_bond_site_symmetry_2
_geom_bond_publ_flag
C1 N2 1.367(2) . ?
C1 C6 1.397(3) . ?
C1 B13 1.617(3) . ?
N2 C3 1.357(3) . ?
N2 B16 1.598(3) . ?
C3 C4 1.361(3) . ?
C4 C5 1.386(3) . ?
C5 C6 1.372(3) . ?
C7 N8 1.369(3) . ?
C7 C12 1.404(3) . ?
C7 B13 1.615(3) . ?
N8 C9 1.357(3) . ?
N8 B16 1.598(3) . ?
C9 C10 1.363(3) . ?
C10 C11 1.383(3) . ?
C11 C12 1.371(3) . ?
B13 C14 1.639(3) . ?
B13 C15 1.649(3) . ?
B16 C17 1.616(3) . ?
B16 C23 1.627(3) . ?
C17 C22 1.395(3) . ?
C17 C18 1.401(3) . ?
C18 C19 1.383(3) . ?
C19 C20 1.389(3) . ?
C20 C21 1.383(3) . ?
C21 C22 1.390(3) . ?
C23 C24 1.396(3) . ?
C23 C28 1.400(3) . ?
C24 C25 1.388(3) . ?
C25 C26 1.379(3) . ?
C26 C27 1.387(3) . ?
C27 C28 1.387(3) . ?

loop_
_geom_torsion_atom_site_label_1
_geom_torsion_atom_site_label_2
_geom_torsion_atom_site_label_3
_geom_torsion_atom_site_label_4
_geom_torsion
_geom_torsion_site_symmetry_1
_geom_torsion_site_symmetry_2
_geom_torsion_site_symmetry_3
_geom_torsion_site_symmetry_4
_geom_torsion_publ_flag
C6 C1 N2 C3 0.6(3) . . . . ?
B13 C1 N2 C3 -179.5(2) . . . . ?
C6 C1 N2 B16 -172.1(2) . . . . ?
B13 C1 N2 B16 7.8(3) . . . . ?
C1 N2 C3 C4 -0.6(3) . . . . ?
B16 N2 C3 C4 172.3(2) . . . . ?
N2 C3 C4 C5 -0.4(3) . . . . ?
C3 C4 C5 C6 1.4(3) . . . . ?
C4 C5 C6 C1 -1.4(3) . . . . ?
N2 C1 C6 C5 0.4(3) . . . . ?
B13 C1 C6 C5 -179.4(2) . . . . ?
C12 C7 N8 C9 0.4(3) . . . . ?
B13 C7 N8 C9 -177.6(2) . . . . ?
C12 C7 N8 B16 171.8(2) . . . . ?
B13 C7 N8 B16 -6.2(3) . . . . ?
C7 N8 C9 C10 0.2(3) . . . . ?
B16 N8 C9 C10 -171.6(2) . . . . ?
N8 C9 C10 C11 0.1(3) . . . . ?
C9 C10 C11 C12 -0.9(3) . . . . ?
C10 C11 C12 C7 1.5(3) . . . . ?
N8 C7 C12 C11 -1.2(3) . . . . ?
B13 C7 C12 C11 176.8(2) . . . . ?
N8 C7 B13 C1 -24.8(3) . . . . ?
C12 C7 B13 C1 157.4(2) . . . . ?
N8 C7 B13 C14 -145.5(2) . . . . ?
C12 C7 B13 C14 36.7(3) . . . . ?
N8 C7 B13 C15 94.7(2) . . . . ?
C12 C7 B13 C15 -83.2(2) . . . . ?
N2 C1 B13 C7 24.0(3) . . . . ?
C6 C1 B13 C7 -156.1(2) . . . . ?
N2 C1 B13 C14 145.7(2) . . . . ?
C6 C1 B13 C14 -34.4(3) . . . . ?
N2 C1 B13 C15 -95.0(2) . . . . ?
C6 C1 B13 C15 84.8(2) . . . . ?
C9 N8 B16 N2 -151.6(2) . . . . ?
C7 N8 B16 N2 36.6(2) . . . . ?
C9 N8 B16 C17 90.7(2) . . . . ?
C7 N8 B16 C17 -81.0(2) . . . . ?
C9 N8 B16 C23 -32.1(2) . . . . ?
C7 N8 B16 C23 156.2(2) . . . . ?
C3 N2 B16 N8 149.7(2) . . . . ?
C1 N2 B16 N8 -37.4(2) . . . . ?
C3 N2 B16 C17 -92.6(2) . . . . ?
C1 N2 B16 C17 80.4(2) . . . . ?
C3 N2 B16 C23 30.8(2) . . . . ?
C1 N2 B16 C23 -156.3(2) . . . . ?
N8 B16 C17 C22 151.6(2) . . . . ?
N2 B16 C17 C22 34.3(2) . . . . ?
C23 B16 C17 C22 -87.7(2) . . . . ?
N8 B16 C17 C18 -33.0(2) . . . . ?
N2 B16 C17 C18 -150.3(2) . . . . ?
C23 B16 C17 C18 87.8(2) . . . . ?
C22 C17 C18 C19 -1.1(3) . . . . ?
B16 C17 C18 C19 -176.9(2) . . . . ?
C17 C18 C19 C20 0.3(3) . . . . ?
C18 C19 C20 C21 0.9(3) . . . . ?
C19 C20 C21 C22 -1.1(3) . . . . ?
C20 C21 C22 C17 0.3(3) . . . . ?
C18 C17 C22 C21 0.8(3) . . . . ?
B16 C17 C22 C21 176.6(2) . . . . ?
N8 B16 C23 C24 115.7(2) . . . . ?
N2 B16 C23 C24 -126.0(2) . . . . ?
C17 B16 C23 C24 -4.8(3) . . . . ?
N8 B16 C23 C28 -62.2(2) . . . . ?
N2 B16 C23 C28 56.1(2) . . . . ?
C17 B16 C23 C28 177.2(2) . . . . ?
C28 C23 C24 C25 0.2(3) . . . . ?
B16 C23 C24 C25 -177.9(2) . . . . ?
C23 C24 C25 C26 -0.2(3) . . . . ?
C24 C25 C26 C27 0.0(3) . . . . ?
C25 C26 C27 C28 0.3(3) . . . . ?
C26 C27 C28 C23 -0.3(3) . . . . ?
C24 C23 C28 C27 0.1(3) . . . . ?
B16 C23 C28 C27 178.1(2) . . . . ?
